data_7131607
loop_
_publ_author_name
'Luo, Xian'
'Xu, Meng-Meng'
'Xu, Xiao-Ping'
'Ji, Shun-Jun'

_publ_section_title
;
 NBS-induced intramolecular annulation reactions for the divergent
 synthesis of fused- and spirocyclic indolines.
;
_journal_issue 43
_journal_name_full 'Chemical communications (Cambridge, England)'
_journal_page_first 6576
_journal_page_last 6579
_journal_paper_doi 10.1039/d3cc01920a
_journal_volume 59
_journal_year 2023
_chemical_formula_moiety 'C16 H14 Br2 F6 N2 O3'
_chemical_formula_sum 'C16 H14 Br2 F6 N2 O3'
_chemical_formula_weight 556.11
_space_group_crystal_system monoclinic
_space_group_IT_number 7
_space_group_name_Hall 'P -2yac'
_space_group_name_H-M_alt 'P 1 n 1'
_atom_sites_solution_hydrogens geom
_audit_creation_date 2021-10-14
_audit_creation_method
;
Olex2 1.3
(compiled 2020.11.12 svn.r5f609507 for OlexSys, GUI svn.r6226)
;
_audit_update_record
;
2022-10-18 deposited with the CCDC.	2023-05-04 downloaded from the CCDC.
;
_cell_angle_alpha 90
_cell_angle_beta 94.610(3)
_cell_angle_gamma 90
_cell_formula_units_Z 2
_cell_length_a 8.5935(8)
_cell_length_b 10.4364(9)
_cell_length_c 10.8779(9)
_cell_measurement_reflns_used 8031
_cell_measurement_temperature 296.15
_cell_measurement_theta_max 27.45
_cell_measurement_theta_min 2.71
_cell_volume 972.43(15)
_computing_molecular_graphics 'Olex2 1.3 (Dolomanov et al., 2009)'
_computing_publication_material 'Olex2 1.3 (Dolomanov et al., 2009)'
_computing_structure_refinement 'SHELXL 2018/3 (Sheldrick, 2015)'
_computing_structure_solution 'SHELXT 2014/5 (Sheldrick, 2014)'
_diffrn_ambient_temperature 296.15
_diffrn_measured_fraction_theta_full 0.999
_diffrn_measured_fraction_theta_max 0.998
_diffrn_measurement_device_type 'Bruker APEX-II CCD'
_diffrn_measurement_method '\f and \w scans'
_diffrn_radiation_type MoK\a
_diffrn_radiation_wavelength 0.71073
_diffrn_reflns_av_R_equivalents 0.0667
_diffrn_reflns_av_unetI/netI 0.0737
_diffrn_reflns_Laue_measured_fraction_full 0.999
_diffrn_reflns_Laue_measured_fraction_max 0.998
_diffrn_reflns_limit_h_max 11
_diffrn_reflns_limit_h_min -11
_diffrn_reflns_limit_k_max 13
_diffrn_reflns_limit_k_min -13
_diffrn_reflns_limit_l_max 14
_diffrn_reflns_limit_l_min -14
_diffrn_reflns_number 14095
_diffrn_reflns_point_group_measured_fraction_full 0.983
_diffrn_reflns_point_group_measured_fraction_max 0.970
_diffrn_reflns_theta_full 25.242
_diffrn_reflns_theta_max 27.510
_diffrn_reflns_theta_min 2.709
_diffrn_source_current 1.0
_diffrn_source_power 0.05
_diffrn_source_voltage 50.0
_diffrn_standards_number 0
_exptl_absorpt_coefficient_mu 4.245
_exptl_absorpt_correction_T_max 0.7456
_exptl_absorpt_correction_T_min 0.3349
_exptl_absorpt_correction_type multi-scan
_exptl_absorpt_process_details
;
SADABS-2014/5 (Bruker,2014/5) was used for absorption correction.
wR2(int) was 0.1638 before and 0.1033 after correction.
The Ratio of minimum to maximum transmission is 0.4492.
The \l/2 correction factor is Not present.
;
_exptl_crystal_colour 'clear light colourless'
_exptl_crystal_colour_lustre clear
_exptl_crystal_colour_modifier light
_exptl_crystal_colour_primary colourless
_exptl_crystal_density_diffrn 1.899
_exptl_crystal_description block
_exptl_crystal_F_000 544
_exptl_crystal_size_max 0.25
_exptl_crystal_size_mid 0.2
_exptl_crystal_size_min 0.08
_refine_diff_density_max 0.529
_refine_diff_density_min -0.865
_refine_diff_density_rms 0.158
_refine_ls_abs_structure_details
;
 Flack x determined using 1385 quotients [(I+)-(I-)]/[(I+)+(I-)]
 (Parsons, Flack and Wagner, Acta Cryst. B69 (2013) 249-259).
;
_refine_ls_abs_structure_Flack 0.129(8)
_refine_ls_extinction_method none
_refine_ls_goodness_of_fit_ref 1.037
_refine_ls_hydrogen_treatment constr
_refine_ls_matrix_type full
_refine_ls_number_parameters 264
_refine_ls_number_reflns 4345
_refine_ls_number_restraints 2
_refine_ls_restrained_S_all 1.037
_refine_ls_R_factor_all 0.0650
_refine_ls_R_factor_gt 0.0427
_refine_ls_shift/su_max 0.000
_refine_ls_shift/su_mean 0.000
_refine_ls_structure_factor_coef Fsqd
_refine_ls_weighting_details 'w=1/[\s^2^(Fo^2^)+(0.0507P)^2^] where P=(Fo^2^+2Fc^2^)/3'
_refine_ls_weighting_scheme calc
_refine_ls_wR_factor_gt 0.0988
_refine_ls_wR_factor_ref 0.1087
_reflns_Friedel_coverage 0.938
_reflns_Friedel_fraction_full 0.966
_reflns_Friedel_fraction_max 0.941
_reflns_number_gt 3460
_reflns_number_total 4345
_reflns_threshold_expression 'I > 2\s(I)'
_cod_data_source_file d3cc01920a2.cif
_cod_data_source_block b210926a_0m_a
_cod_depositor_comments 'Adding full bibliography for 7131607--7131608.cif.'
_cod_database_code 7131607
_shelx_shelxl_version_number 2018/3
_shelx_space_group_comment
;
The symmetry employed for this shelxl refinement is uniquely defined
by the following loop, which should always be used as a source of
symmetry information in preference to the above space-group names.
They are only intended as comments.
;
_shelx_estimated_absorpt_t_max 0.728
_shelx_estimated_absorpt_t_min 0.417
_olex2_refinement_description
;
1. Fixed Uiso
 At 1.2 times of:
  All C(H) groups, All C(H,H) groups, All N(H) groups
 At 1.5 times of:
  All C(H,H,H) groups
2.a Ternary CH refined with riding coordinates:
 C3(H3)
2.b Secondary CH2 refined with riding coordinates:
 C6(H6A,H6B), C5(H5A,H5B)
2.c Aromatic/amide H refined with riding coordinates:
 N2(H2), C16(H16), C14(H14)
2.d Idealised Me refined as rotating group:
 C10(H10A,H10B,H10C), C9(H9A,H9B,H9C)
;
_olex2_submission_special_instructions 'No special instructions were received'

loop_
_space_group_symop_operation_xyz
'x, y, z'
'x+1/2, -y, z+1/2'

loop_
_atom_site_label
_atom_site_type_symbol
_atom_site_fract_x
_atom_site_fract_y
_atom_site_fract_z
_atom_site_U_iso_or_equiv
_atom_site_adp_type
_atom_site_occupancy
_atom_site_site_symmetry_order
_atom_site_calc_flag
_atom_site_refinement_flags_posn
_atom_site_refinement_flags_adp
_atom_site_refinement_flags_occupancy
_atom_site_disorder_assembly
_atom_site_disorder_group
Br1 Br 0.76580(7) 0.71827(8) 0.14812(6) 0.0490(2) Uani 1 1 d . . . . .
Br2 Br 0.82422(10) 0.40107(7) 0.57339(8) 0.0550(3) Uani 1 1 d . . . . .
O3 O 0.3613(5) 0.7830(4) 0.5817(4) 0.0328(10) Uani 1 1 d . . . . .
F1 F 0.1743(6) 0.9803(5) 0.5070(6) 0.0721(15) Uani 1 1 d . . . . .
F3 F 0.0544(6) 0.8758(6) 0.3630(5) 0.0724(15) Uani 1 1 d . . . . .
O2 O 0.8182(7) 0.7864(5) 0.8511(5) 0.0451(13) Uani 1 1 d . . . . .
O1 O 0.8938(6) 1.0145(6) 0.7707(5) 0.0522(14) Uani 1 1 d . . . . .
F5 F 0.3489(6) 0.5672(5) 0.4266(7) 0.082(2) Uani 1 1 d . . . . .
F2 F 0.0301(6) 0.8223(6) 0.5468(6) 0.0719(15) Uani 1 1 d . . . . .
N1 N 0.7415(7) 0.8387(6) 0.7430(5) 0.0355(13) Uani 1 1 d . . . . .
F6 F 0.1276(7) 0.6270(7) 0.3448(7) 0.091(2) Uani 1 1 d . . . . .
F4 F 0.1565(8) 0.5886(5) 0.5377(7) 0.088(2) Uani 1 1 d . . . . .
N2 N 0.6296(7) 0.6384(5) 0.6771(5) 0.0344(12) Uani 1 1 d . . . . .
H2 H 0.626987 0.572124 0.723878 0.041 Uiso 1 1 calc R U . . .
C16 C 0.6390(8) 0.7749(6) 0.3743(6) 0.0298(14) Uani 1 1 d . . . . .
H16 H 0.603183 0.849626 0.335051 0.036 Uiso 1 1 calc R U . . .
C15 C 0.7207(8) 0.6835(7) 0.3130(6) 0.0331(14) Uani 1 1 d . . . . .
C14 C 0.7733(8) 0.5720(7) 0.3688(7) 0.0367(16) Uani 1 1 d . . . . .
H14 H 0.826195 0.511979 0.324717 0.044 Uiso 1 1 calc R U . . .
C13 C 0.7475(8) 0.5492(6) 0.4904(7) 0.0347(14) Uani 1 1 d . . . . .
C3 C 0.2739(8) 0.7770(7) 0.4680(7) 0.0330(15) Uani 1 1 d . . . . .
H3 H 0.337537 0.805841 0.402496 0.040 Uiso 1 1 calc R U . . .
C12 C 0.6687(7) 0.6403(6) 0.5562(6) 0.0298(13) Uani 1 1 d . . . . .
C4 C 0.5235(8) 0.8258(6) 0.5856(6) 0.0286(13) Uani 1 1 d . . . . .
C7 C 0.7855(8) 0.9593(7) 0.7146(6) 0.0383(16) Uani 1 1 d . . . . .
C6 C 0.6961(9) 1.0162(7) 0.6027(7) 0.0404(16) Uani 1 1 d . . . . .
H6A H 0.752240 0.997291 0.530955 0.048 Uiso 1 1 calc R U . . .
H6B H 0.694671 1.108617 0.612216 0.048 Uiso 1 1 calc R U . . .
C5 C 0.5294(8) 0.9699(6) 0.5779(6) 0.0350(15) Uani 1 1 d . . . . .
H5A H 0.464993 1.006910 0.637969 0.042 Uiso 1 1 calc R U . . .
H5B H 0.488495 0.997601 0.496510 0.042 Uiso 1 1 calc R U . . .
C8 C 0.5936(8) 0.7700(6) 0.7107(6) 0.0323(14) Uani 1 1 d . . . . .
C11 C 0.6127(8) 0.7510(6) 0.4959(6) 0.0278(13) Uani 1 1 d . . . . .
C10 C 0.9664(11) 0.7347(10) 0.8273(10) 0.058(2) Uani 1 1 d . . . . .
H10A H 0.952876 0.672221 0.762561 0.088 Uiso 1 1 calc R U . . .
H10B H 1.013204 0.694873 0.900705 0.088 Uiso 1 1 calc R U . . .
H10C H 1.032806 0.802377 0.802485 0.088 Uiso 1 1 calc R U . . .
C9 C 0.4899(9) 0.7759(8) 0.8164(7) 0.0420(17) Uani 1 1 d . . . . .
H9A H 0.546732 0.745878 0.890448 0.063 Uiso 1 1 calc R U . . .
H9B H 0.399821 0.722707 0.798100 0.063 Uiso 1 1 calc R U . . .
H9C H 0.457194 0.862716 0.827906 0.063 Uiso 1 1 calc R U . . .
C1 C 0.1302(9) 0.8652(9) 0.4732(8) 0.0461(18) Uani 1 1 d . . . . .
C2 C 0.2262(10) 0.6398(9) 0.4461(9) 0.056(2) Uani 1 1 d . . . . .

loop_
_atom_site_aniso_label
_atom_site_aniso_U_11
_atom_site_aniso_U_22
_atom_site_aniso_U_33
_atom_site_aniso_U_23
_atom_site_aniso_U_13
_atom_site_aniso_U_12
Br1 0.0561(5) 0.0603(5) 0.0317(3) -0.0032(3) 0.0103(3) -0.0058(4)
Br2 0.0686(6) 0.0361(4) 0.0609(5) 0.0083(3) 0.0075(4) 0.0196(4)
O3 0.029(2) 0.040(3) 0.029(2) -0.0013(19) 0.0025(19) -0.0028(18)
F1 0.052(3) 0.044(3) 0.117(5) -0.012(3) -0.009(3) 0.014(2)
F3 0.051(3) 0.092(4) 0.070(3) 0.021(3) -0.021(3) 0.005(3)
O2 0.046(3) 0.062(4) 0.026(2) 0.009(2) -0.008(2) 0.000(2)
O1 0.044(3) 0.057(3) 0.054(3) -0.016(3) -0.007(3) -0.017(3)
F5 0.047(3) 0.053(3) 0.146(6) -0.043(4) 0.002(3) 0.001(2)
F2 0.049(3) 0.084(4) 0.087(4) 0.018(3) 0.033(3) 0.012(3)
N1 0.034(3) 0.042(3) 0.029(3) 0.003(2) -0.007(2) -0.001(2)
F6 0.057(3) 0.110(5) 0.102(5) -0.061(4) -0.016(3) -0.010(3)
F4 0.089(4) 0.047(3) 0.134(6) 0.008(3) 0.036(4) -0.029(3)
N2 0.049(3) 0.025(3) 0.029(3) 0.006(2) -0.002(2) 0.001(2)
C16 0.030(3) 0.031(3) 0.028(3) 0.004(2) -0.003(3) 0.000(3)
C15 0.030(4) 0.041(4) 0.028(3) -0.001(3) 0.003(3) -0.001(3)
C14 0.034(4) 0.032(4) 0.045(4) -0.007(3) 0.007(3) 0.001(3)
C13 0.032(3) 0.027(3) 0.045(4) 0.000(3) 0.000(3) 0.004(3)
C3 0.028(4) 0.036(4) 0.035(4) 0.000(3) 0.000(3) -0.003(3)
C12 0.030(3) 0.027(3) 0.032(3) 0.002(3) -0.005(3) -0.001(3)
C4 0.027(3) 0.031(3) 0.027(3) -0.001(3) 0.000(3) -0.001(2)
C7 0.042(4) 0.037(4) 0.036(4) -0.010(3) 0.004(3) -0.004(3)
C6 0.051(4) 0.030(3) 0.040(4) 0.001(3) 0.005(3) -0.011(3)
C5 0.043(4) 0.027(4) 0.034(3) -0.001(3) -0.003(3) 0.000(3)
C8 0.037(4) 0.033(3) 0.027(3) 0.001(3) -0.002(3) -0.002(3)
C11 0.024(3) 0.025(3) 0.033(4) -0.004(2) -0.004(3) 0.001(2)
C10 0.042(5) 0.076(7) 0.056(6) 0.016(5) -0.008(4) 0.008(4)
C9 0.043(4) 0.054(5) 0.030(4) 0.003(3) 0.008(3) -0.006(3)
C1 0.032(4) 0.054(5) 0.052(5) 0.001(4) 0.003(3) 0.001(3)
C2 0.037(4) 0.053(5) 0.077(6) -0.023(5) 0.000(4) -0.006(4)

loop_
_atom_type_symbol
_atom_type_description
_atom_type_scat_dispersion_real
_atom_type_scat_dispersion_imag
_atom_type_scat_source
C C 0.0033 0.0016 'International Tables Vol C Tables 4.2.6.8 and 6.1.1.4'
H H 0.0000 0.0000 'International Tables Vol C Tables 4.2.6.8 and 6.1.1.4'
Br Br -0.2901 2.4595 'International Tables Vol C Tables 4.2.6.8 and 6.1.1.4'
F F 0.0171 0.0103 'International Tables Vol C Tables 4.2.6.8 and 6.1.1.4'
N N 0.0061 0.0033 'International Tables Vol C Tables 4.2.6.8 and 6.1.1.4'
O O 0.0106 0.0060 'International Tables Vol C Tables 4.2.6.8 and 6.1.1.4'

loop_
_geom_angle_atom_site_label_1
_geom_angle_atom_site_label_2
_geom_angle_atom_site_label_3
_geom_angle
_geom_angle_site_symmetry_1
_geom_angle_site_symmetry_3
_geom_angle_publ_flag
C3 O3 C4 118.9(5) . . ?
N1 O2 C10 111.0(6) . . ?
O2 N1 C8 110.3(5) . . ?
C7 N1 O2 115.4(6) . . ?
C7 N1 C8 130.2(6) . . ?
C12 N2 H2 126.4 . . ?
C12 N2 C8 107.3(5) . . ?
C8 N2 H2 126.4 . . ?
C15 C16 H16 121.2 . . ?
C11 C16 H16 121.2 . . ?
C11 C16 C15 117.6(6) . . ?
C16 C15 Br1 118.2(5) . . ?
C14 C15 Br1 119.7(5) . . ?
C14 C15 C16 122.1(6) . . ?
C15 C14 H14 120.1 . . ?
C15 C14 C13 119.9(6) . . ?
C13 C14 H14 120.1 . . ?
C14 C13 Br2 121.6(5) . . ?
C14 C13 C12 119.7(6) . . ?
C12 C13 Br2 118.6(5) . . ?
O3 C3 H3 109.8 . . ?
O3 C3 C1 108.4(6) . . ?
O3 C3 C2 107.6(6) . . ?
C1 C3 H3 109.8 . . ?
C2 C3 H3 109.8 . . ?
C2 C3 C1 111.4(6) . . ?
N2 C12 C13 130.0(6) . . ?
N2 C12 C11 111.0(6) . . ?
C11 C12 C13 119.1(6) . . ?
O3 C4 C5 109.9(5) . . ?
O3 C4 C8 102.2(5) . . ?
O3 C4 C11 110.9(5) . . ?
C5 C4 C8 114.2(5) . . ?
C11 C4 C5 117.4(5) . . ?
C11 C4 C8 101.0(5) . . ?
O1 C7 N1 122.7(7) . . ?
O1 C7 C6 122.6(7) . . ?
N1 C7 C6 114.6(6) . . ?
C7 C6 H6A 108.4 . . ?
C7 C6 H6B 108.4 . . ?
C7 C6 C5 115.5(6) . . ?
H6A C6 H6B 107.5 . . ?
C5 C6 H6A 108.4 . . ?
C5 C6 H6B 108.4 . . ?
C4 C5 C6 110.1(6) . . ?
C4 C5 H5A 109.6 . . ?
C4 C5 H5B 109.6 . . ?
C6 C5 H5A 109.6 . . ?
C6 C5 H5B 109.6 . . ?
H5A C5 H5B 108.2 . . ?
N1 C8 C4 107.0(5) . . ?
N1 C8 C9 110.3(6) . . ?
N2 C8 N1 108.7(6) . . ?
N2 C8 C4 102.0(5) . . ?
N2 C8 C9 112.2(6) . . ?
C9 C8 C4 116.1(6) . . ?
C16 C11 C12 121.5(6) . . ?
C16 C11 C4 131.0(6) . . ?
C12 C11 C4 107.4(6) . . ?
O2 C10 H10A 109.5 . . ?
O2 C10 H10B 109.5 . . ?
O2 C10 H10C 109.5 . . ?
H10A C10 H10B 109.5 . . ?
H10A C10 H10C 109.5 . . ?
H10B C10 H10C 109.5 . . ?
C8 C9 H9A 109.5 . . ?
C8 C9 H9B 109.5 . . ?
C8 C9 H9C 109.5 . . ?
H9A C9 H9B 109.5 . . ?
H9A C9 H9C 109.5 . . ?
H9B C9 H9C 109.5 . . ?
F1 C1 F3 106.8(7) . . ?
F1 C1 C3 110.1(6) . . ?
F3 C1 C3 110.7(7) . . ?
F2 C1 F1 109.6(7) . . ?
F2 C1 F3 106.5(7) . . ?
F2 C1 C3 112.8(7) . . ?
F5 C2 F6 105.6(7) . . ?
F5 C2 C3 111.0(7) . . ?
F6 C2 C3 111.8(8) . . ?
F4 C2 F5 107.7(9) . . ?
F4 C2 F6 106.6(8) . . ?
F4 C2 C3 113.7(7) . . ?

loop_
_geom_bond_atom_site_label_1
_geom_bond_atom_site_label_2
_geom_bond_distance
_geom_bond_site_symmetry_2
_geom_bond_publ_flag
Br1 C15 1.900(7) . ?
Br2 C13 1.883(7) . ?
O3 C3 1.396(9) . ?
O3 C4 1.462(8) . ?
F1 C1 1.304(10) . ?
F3 C1 1.322(10) . ?
O2 N1 1.411(8) . ?
O2 C10 1.425(11) . ?
O1 C7 1.216(8) . ?
F5 C2 1.330(10) . ?
F2 C1 1.301(10) . ?
N1 C7 1.358(10) . ?
N1 C8 1.476(9) . ?
F6 C2 1.342(11) . ?
F4 C2 1.317(12) . ?
N2 H2 0.8600 . ?
N2 C12 1.384(9) . ?
N2 C8 1.460(9) . ?
C16 H16 0.9300 . ?
C16 C15 1.387(10) . ?
C16 C11 1.382(10) . ?
C15 C14 1.371(10) . ?
C14 H14 0.9300 . ?
C14 C13 1.379(11) . ?
C13 C12 1.397(10) . ?
C3 H3 0.9800 . ?
C3 C1 1.544(11) . ?
C3 C2 1.503(12) . ?
C12 C11 1.395(9) . ?
C4 C5 1.507(10) . ?
C4 C8 1.556(9) . ?
C4 C11 1.507(9) . ?
C7 C6 1.508(10) . ?
C6 H6A 0.9700 . ?
C6 H6B 0.9700 . ?
C6 C5 1.515(10) . ?
C5 H5A 0.9700 . ?
C5 H5B 0.9700 . ?
C8 C9 1.513(10) . ?
C10 H10A 0.9600 . ?
C10 H10B 0.9600 . ?
C10 H10C 0.9600 . ?
C9 H9A 0.9600 . ?
C9 H9B 0.9600 . ?
C9 H9C 0.9600 . ?

loop_
_geom_torsion_atom_site_label_1
_geom_torsion_atom_site_label_2
_geom_torsion_atom_site_label_3
_geom_torsion_atom_site_label_4
_geom_torsion
_geom_torsion_site_symmetry_1
_geom_torsion_site_symmetry_2
_geom_torsion_site_symmetry_3
_geom_torsion_site_symmetry_4
_geom_torsion_publ_flag
Br1 C15 C14 C13 176.8(5) . . . . ?
Br2 C13 C12 N2 -3.0(10) . . . . ?
Br2 C13 C12 C11 179.4(5) . . . . ?
O3 C3 C1 F1 54.0(8) . . . . ?
O3 C3 C1 F3 172.0(6) . . . . ?
O3 C3 C1 F2 -68.7(8) . . . . ?
O3 C3 C2 F5 -69.0(9) . . . . ?
O3 C3 C2 F6 173.4(7) . . . . ?
O3 C3 C2 F4 52.7(9) . . . . ?
O3 C4 C5 C6 170.8(5) . . . . ?
O3 C4 C8 N1 -163.1(5) . . . . ?
O3 C4 C8 N2 82.9(6) . . . . ?
O3 C4 C8 C9 -39.4(7) . . . . ?
O3 C4 C11 C16 91.8(8) . . . . ?
O3 C4 C11 C12 -86.5(6) . . . . ?
O2 N1 C7 O1 6.9(10) . . . . ?
O2 N1 C7 C6 -176.9(6) . . . . ?
O2 N1 C8 N2 -66.0(7) . . . . ?
O2 N1 C8 C4 -175.5(5) . . . . ?
O2 N1 C8 C9 57.4(7) . . . . ?
O1 C7 C6 C5 -153.9(7) . . . . ?
N1 C7 C6 C5 29.9(9) . . . . ?
N2 C12 C11 C16 179.2(6) . . . . ?
N2 C12 C11 C4 -2.2(7) . . . . ?
C16 C15 C14 C13 -1.1(11) . . . . ?
C15 C16 C11 C12 1.3(10) . . . . ?
C15 C16 C11 C4 -176.8(7) . . . . ?
C15 C14 C13 Br2 -177.5(5) . . . . ?
C15 C14 C13 C12 -0.4(11) . . . . ?
C14 C13 C12 N2 179.8(7) . . . . ?
C14 C13 C12 C11 2.2(10) . . . . ?
C13 C12 C11 C16 -2.7(10) . . . . ?
C13 C12 C11 C4 175.8(6) . . . . ?
C3 O3 C4 C5 79.4(6) . . . . ?
C3 O3 C4 C8 -159.0(5) . . . . ?
C3 O3 C4 C11 -52.0(7) . . . . ?
C12 N2 C8 N1 -80.8(6) . . . . ?
C12 N2 C8 C4 32.0(7) . . . . ?
C12 N2 C8 C9 156.9(6) . . . . ?
C4 O3 C3 C1 -121.0(6) . . . . ?
C4 O3 C3 C2 118.4(6) . . . . ?
C7 N1 C8 N2 138.3(7) . . . . ?
C7 N1 C8 C4 28.8(9) . . . . ?
C7 N1 C8 C9 -98.3(8) . . . . ?
C7 C6 C5 C4 -47.9(8) . . . . ?
C5 C4 C8 N1 -44.5(7) . . . . ?
C5 C4 C8 N2 -158.5(5) . . . . ?
C5 C4 C8 C9 79.2(7) . . . . ?
C5 C4 C11 C16 -35.6(10) . . . . ?
C5 C4 C11 C12 146.1(6) . . . . ?
C8 N1 C7 O1 161.6(7) . . . . ?
C8 N1 C7 C6 -22.2(11) . . . . ?
C8 N2 C12 C13 162.5(7) . . . . ?
C8 N2 C12 C11 -19.7(7) . . . . ?
C8 C4 C5 C6 56.6(7) . . . . ?
C8 C4 C11 C16 -160.4(7) . . . . ?
C8 C4 C11 C12 21.3(6) . . . . ?
C11 C16 C15 Br1 -177.3(5) . . . . ?
C11 C16 C15 C14 0.6(11) . . . . ?
C11 C4 C5 C6 -61.3(8) . . . . ?
C11 C4 C8 N1 82.5(6) . . . . ?
C11 C4 C8 N2 -31.6(6) . . . . ?
C11 C4 C8 C9 -153.8(6) . . . . ?
C10 O2 N1 C7 -82.2(8) . . . . ?
C10 O2 N1 C8 118.1(7) . . . . ?
C1 C3 C2 F5 172.3(8) . . . . ?
C1 C3 C2 F6 54.7(9) . . . . ?
C1 C3 C2 F4 -66.1(10) . . . . ?
C2 C3 C1 F1 172.3(7) . . . . ?
C2 C3 C1 F3 -69.8(9) . . . . ?
C2 C3 C1 F2 49.5(9) . . . . ?
